data_1507026
loop_
_publ_author_name
'Dong, Chune'
'Alper, Howard'

_publ_section_title
;
 Highly regioselective synthesis of tetrahydro-2H-1,3-thiazin-2-ones via
 rhodium-catalyzed carbonylation of N-alkylisothiazolidines.
;
_journal_issue 20
_journal_name_full 'Organic letters'
_journal_page_first 3489
_journal_page_last 3492
_journal_paper_doi 10.1021/ol048706b
_journal_volume 6
_journal_year 2004
_chemical_formula_sum 'C12 H15 N O2 S'
_chemical_formula_weight 237.31
_chemical_name_systematic
; 
 ? 
;
_space_group_IT_number 14
_symmetry_cell_setting monoclinic
_symmetry_space_group_name_Hall '-P 2ybc'
_symmetry_space_group_name_H-M 'P 1 21/c 1'
_atom_sites_solution_hydrogens geom
_atom_sites_solution_primary direct
_atom_sites_solution_secondary difmap
_audit_creation_method SHELXL-97
_cell_angle_alpha 90.00
_cell_angle_beta 92.236(2)
_cell_angle_gamma 90.00
_cell_formula_units_Z 4
_cell_length_a 21.640(3)
_cell_length_b 5.7416(7)
_cell_length_c 9.5059(12)
_cell_measurement_reflns_used 961
_cell_measurement_temperature 206(2)
_cell_measurement_theta_max 23.31
_cell_measurement_theta_min 2.83
_cell_volume 1180.2(3)
_computing_cell_refinement 'Bruker SMART'
_computing_data_collection 'Bruker SMART'
_computing_data_reduction 'Bruker SAINT'
_computing_molecular_graphics 'Bruker SHELXTL'
_computing_publication_material 'Bruker SHELXTL'
_computing_structure_refinement 'SHELXL-97 (Sheldrick, 1997)'
_computing_structure_solution 'SHELXS-97 (Sheldrick, 1990)'
_diffrn_ambient_temperature 206(2)
_diffrn_measured_fraction_theta_full 0.999
_diffrn_measured_fraction_theta_max 0.999
_diffrn_measurement_device_type 'CCD area detector'
_diffrn_measurement_method 'phi and omega scans'
_diffrn_radiation_monochromator graphite
_diffrn_radiation_source 'fine-focus sealed tube'
_diffrn_radiation_type MoK\a
_diffrn_radiation_wavelength 0.71073
_diffrn_reflns_av_R_equivalents 0.0408
_diffrn_reflns_av_sigmaI/netI 0.0508
_diffrn_reflns_limit_h_max 27
_diffrn_reflns_limit_h_min -26
_diffrn_reflns_limit_k_max 6
_diffrn_reflns_limit_k_min -7
_diffrn_reflns_limit_l_max 10
_diffrn_reflns_limit_l_min -11
_diffrn_reflns_number 7653
_diffrn_reflns_theta_full 26.37
_diffrn_reflns_theta_max 26.37
_diffrn_reflns_theta_min 1.88
_exptl_absorpt_coefficient_mu 0.259
_exptl_absorpt_correction_T_max 1.
_exptl_absorpt_correction_T_min .9
_exptl_absorpt_correction_type multi-scan
_exptl_absorpt_process_details 'SADABS, Bruker (2000)'
_exptl_crystal_colour colorless
_exptl_crystal_density_diffrn 1.336
_exptl_crystal_density_method 'not measured'
_exptl_crystal_F_000 504
_exptl_crystal_size_max 0.50
_exptl_crystal_size_mid 0.32
_exptl_crystal_size_min 0.15
_refine_diff_density_max 0.339
_refine_diff_density_min -0.261
_refine_diff_density_rms 0.048
_refine_ls_extinction_method none
_refine_ls_goodness_of_fit_ref 1.073
_refine_ls_hydrogen_treatment mixed
_refine_ls_matrix_type full
_refine_ls_number_parameters 166
_refine_ls_number_reflns 2398
_refine_ls_number_restraints 8
_refine_ls_restrained_S_all 1.071
_refine_ls_R_factor_all 0.0957
_refine_ls_R_factor_gt 0.0609
_refine_ls_shift/su_max 0.000
_refine_ls_shift/su_mean 0.000
_refine_ls_structure_factor_coef Fsqd
_refine_ls_weighting_details 'calc w=1/[\s^2^(Fo^2^)+(0.0539P)^2^+0.6682P] where P=(Fo^2^+2Fc^2^)/3'
_refine_ls_weighting_scheme calc
_refine_ls_wR_factor_gt 0.1262
_refine_ls_wR_factor_ref 0.1377
_reflns_number_gt 1627
_reflns_number_total 2398
_reflns_threshold_expression >2sigma(I)
_cod_data_source_file ol048706bsi20040707_114912.cif
_cod_data_source_block ha403
_cod_depositor_comments
;
The following automatic conversions were performed:

'_symmetry_cell_setting' value 'Monoclinic' changed to 'monoclinic'
according to /home/saulius/struct/CIF-dictionaries/cif_core.dic
dictionary named 'cif_core.dic' version 2.4.1 from
2010-06-29.

'_exptl_absorpt_correction_type' value 'Multi-Scan'
changed to 'multi-scan' according to
/home/saulius/struct/CIF-dictionaries/cif_core.dic dictionary named
'cif_core.dic' version 2.4.1 from 2010-06-29.

Automatic conversion script
Id: cif_fix_values 1715 2011-07-08 13:25:40Z adriana 
;
_cod_original_sg_symbol_H-M P2(1)/c
_cod_database_code 1507026

loop_
_symmetry_equiv_pos_as_xyz
'x, y, z'
'-x, y+1/2, -z+1/2'
'-x, -y, -z'
'x, -y-1/2, z-1/2'

loop_
_atom_site_label
_atom_site_type_symbol
_atom_site_fract_x
_atom_site_fract_y
_atom_site_fract_z
_atom_site_U_iso_or_equiv
_atom_site_adp_type
_atom_site_occupancy
_atom_site_symmetry_multiplicity
_atom_site_calc_flag
_atom_site_refinement_flags
_atom_site_disorder_assembly
_atom_site_disorder_group
O1 O 0.32426(11) 0.2656(4) -0.0741(3) 0.0722(7) Uani 1 1 d . . .
C2 C 0.34604(13) 0.4036(5) 0.0115(3) 0.0398(7) Uani 1 1 d . A .
S3 S 0.42400(4) 0.35126(15) 0.06663(10) 0.0581(3) Uani 1 1 d . . .
C4 C 0.4409(4) 0.5408(13) 0.2122(10) 0.060(2) Uani 0.603(11) 1 d PDU A 1
H4A H 0.4310 0.4617 0.2999 0.073 Uiso 0.603(11) 1 calc PR A 1
H4B H 0.4852 0.5771 0.2165 0.073 Uiso 0.603(11) 1 calc PR A 1
C5 C 0.4051(2) 0.7591(11) 0.1996(12) 0.064(2) Uani 0.603(11) 1 d PDU A 1
H5A H 0.4114 0.8435 0.2886 0.076 Uiso 0.603(11) 1 calc PR A 1
H5B H 0.4240 0.8533 0.1267 0.076 Uiso 0.603(11) 1 calc PR A 1
C4B C 0.4446(4) 0.631(2) 0.1609(10) 0.044(3) Uani 0.397(11) 1 d PDU A 2
H4BA H 0.4832 0.6130 0.2172 0.053 Uiso 0.397(11) 1 calc PR A 2
H4BB H 0.4496 0.7577 0.0934 0.053 Uiso 0.397(11) 1 calc PR A 2
C5B C 0.3926(3) 0.6794(18) 0.2525(7) 0.040(3) Uani 0.397(11) 1 d PDU A 2
H5BA H 0.3827 0.5389 0.3056 0.048 Uiso 0.397(11) 1 calc PR A 2
H5BB H 0.4044 0.8021 0.3199 0.048 Uiso 0.397(11) 1 calc PR A 2
C6 C 0.33796(13) 0.7539(6) 0.1667(4) 0.0570(9) Uani 1 1 d D . .
H6A H 0.3171 0.7195 0.2539 0.068 Uiso 1 1 calc R A 1
H6B H 0.3252 0.9106 0.1368 0.068 Uiso 1 1 calc R A 1
N7 N 0.31532(9) 0.5893(4) 0.0592(2) 0.0342(5) Uani 1 1 d . A .
C8 C 0.25254(12) 0.6359(6) 0.0026(3) 0.0462(7) Uani 1 1 d . . .
H8A H 0.2449 0.5405 -0.0818 0.055 Uiso 1 1 calc R A .
H8B H 0.2498 0.7997 -0.0259 0.055 Uiso 1 1 calc R . .
C9 C 0.20252(11) 0.5860(5) 0.1058(3) 0.0326(6) Uani 1 1 d . A .
C10 C 0.15247(12) 0.7364(5) 0.1152(3) 0.0365(6) Uani 1 1 d . . .
H10A H 0.1513 0.8734 0.0610 0.044 Uiso 1 1 calc R A .
C11 C 0.10436(12) 0.6892(5) 0.2021(3) 0.0359(7) Uani 1 1 d . A .
H11A H 0.0709 0.7930 0.2063 0.043 Uiso 1 1 calc R . .
C12 C 0.10549(11) 0.4882(5) 0.2836(2) 0.0287(6) Uani 1 1 d . . .
C13 C 0.15563(12) 0.3389(5) 0.2790(3) 0.0365(6) Uani 1 1 d . A .
H13A H 0.1574 0.2047 0.3356 0.044 Uiso 1 1 calc R . .
C14 C 0.20354(12) 0.3890(5) 0.1897(3) 0.0388(7) Uani 1 1 d . . .
H14A H 0.2373 0.2865 0.1865 0.047 Uiso 1 1 calc R A .
O15 O 0.05520(8) 0.4549(3) 0.36571(18) 0.0399(5) Uani 1 1 d . A .
C16 C 0.05415(13) 0.2485(5) 0.4496(3) 0.0449(7) Uani 1 1 d . . .
H16A H 0.0183 0.2517 0.5078 0.067 Uiso 1 1 calc R A .
H16B H 0.0915 0.2407 0.5093 0.067 Uiso 1 1 calc R . .
H16C H 0.0519 0.1130 0.3887 0.067 Uiso 1 1 calc R . .

loop_
_atom_site_aniso_label
_atom_site_aniso_U_11
_atom_site_aniso_U_22
_atom_site_aniso_U_33
_atom_site_aniso_U_23
_atom_site_aniso_U_13
_atom_site_aniso_U_12
O1 0.0666(16) 0.0679(16) 0.0820(17) -0.0391(15) 0.0008(13) -0.0077(13)
C2 0.0437(16) 0.0352(16) 0.0412(16) -0.0023(13) 0.0099(13) -0.0060(13)
S3 0.0446(5) 0.0509(5) 0.0789(6) -0.0109(5) 0.0028(4) 0.0126(4)
C4 0.050(4) 0.056(5) 0.074(6) 0.000(4) -0.010(4) 0.002(4)
C5 0.073(5) 0.041(4) 0.075(7) -0.006(4) -0.019(4) -0.001(3)
C4B 0.046(5) 0.034(6) 0.051(6) 0.007(4) -0.013(4) -0.003(5)
C5B 0.063(5) 0.027(5) 0.028(5) -0.001(3) -0.005(3) -0.019(4)
C6 0.0420(17) 0.055(2) 0.075(2) -0.0285(18) 0.0125(16) -0.0030(15)
N7 0.0310(12) 0.0374(13) 0.0348(12) 0.0011(10) 0.0065(9) -0.0021(10)
C8 0.0384(16) 0.061(2) 0.0392(17) 0.0127(15) 0.0052(13) 0.0016(14)
C9 0.0305(13) 0.0398(15) 0.0273(13) 0.0037(12) 0.0001(11) 0.0001(11)
C10 0.0426(16) 0.0336(15) 0.0333(15) 0.0099(12) 0.0009(12) 0.0031(13)
C11 0.0380(15) 0.0344(16) 0.0354(15) 0.0002(12) 0.0016(12) 0.0092(12)
C12 0.0261(13) 0.0382(15) 0.0216(12) -0.0046(11) -0.0001(10) -0.0015(11)
C13 0.0353(14) 0.0358(15) 0.0385(15) 0.0082(13) 0.0016(12) 0.0039(12)
C14 0.0309(14) 0.0440(17) 0.0416(16) 0.0078(13) 0.0058(12) 0.0122(12)
O15 0.0344(10) 0.0472(12) 0.0389(11) 0.0038(9) 0.0100(8) 0.0049(9)
C16 0.0429(16) 0.0486(18) 0.0443(17) 0.0064(15) 0.0136(13) -0.0035(14)

loop_
_atom_type_symbol
_atom_type_description
_atom_type_scat_dispersion_real
_atom_type_scat_dispersion_imag
_atom_type_scat_source
C C 0.0033 0.0016 'International Tables Vol C Tables 4.2.6.8 and 6.1.1.4'
H H 0.0000 0.0000 'International Tables Vol C Tables 4.2.6.8 and 6.1.1.4'
N N 0.0061 0.0033 'International Tables Vol C Tables 4.2.6.8 and 6.1.1.4'
O O 0.0106 0.0060 'International Tables Vol C Tables 4.2.6.8 and 6.1.1.4'
S S 0.1246 0.1234 'International Tables Vol C Tables 4.2.6.8 and 6.1.1.4'

loop_
_geom_angle_atom_site_label_1
_geom_angle_atom_site_label_2
_geom_angle_atom_site_label_3
_geom_angle
O1 C2 N7 123.9(3)
O1 C2 S3 115.2(2)
N7 C2 S3 120.8(2)
C2 S3 C4 106.8(2)
C2 S3 C4B 101.6(4)
C4 S3 C4B 22.3(3)
C5 C4 S3 111.3(6)
C6 C5 C4 120.6(6)
C5B C4B S3 105.7(7)
C6 C5B C4B 110.0(6)
N7 C6 C5B 116.0(4)
N7 C6 C5 117.5(4)
C5B C6 C5 29.0(3)
C2 N7 C6 126.3(2)
C2 N7 C8 118.9(2)
C6 N7 C8 114.8(2)
N7 C8 C9 113.7(2)
C14 C9 C10 117.7(2)
C14 C9 C8 122.1(2)
C10 C9 C8 120.1(2)
C11 C10 C9 121.6(2)
C10 C11 C12 119.9(2)
O15 C12 C13 124.7(2)
O15 C12 C11 115.7(2)
C13 C12 C11 119.6(2)
C12 C13 C14 119.5(2)
C9 C14 C13 121.6(2)
C12 O15 C16 117.5(2)

loop_
_geom_bond_atom_site_label_1
_geom_bond_atom_site_label_2
_geom_bond_distance
O1 C2 1.218(3)
C2 N7 1.344(3)
C2 S3 1.773(3)
S3 C4 1.787(8)
S3 C4B 1.883(11)
C4 C5 1.476(4)
C5 C6 1.475(4)
C4B C5B 1.476(4)
C5B C6 1.474(4)
C6 N7 1.462(4)
N7 C8 1.466(3)
C8 C9 1.517(3)
C9 C14 1.383(4)
C9 C10 1.391(4)
C10 C11 1.381(4)
C11 C12 1.389(3)
C12 O15 1.377(3)
C12 C13 1.385(3)
C13 C14 1.395(4)
O15 C16 1.429(3)

loop_
_geom_torsion_atom_site_label_1
_geom_torsion_atom_site_label_2
_geom_torsion_atom_site_label_3
_geom_torsion_atom_site_label_4
_geom_torsion
O1 C2 S3 C4 -170.0(4)
N7 C2 S3 C4 12.3(4)
O1 C2 S3 C4B 167.6(4)
N7 C2 S3 C4B -10.1(4)
C2 S3 C4 C5 -31.1(9)
C4B S3 C4 C5 48.3(8)
S3 C4 C5 C6 48.5(14)
C2 S3 C4B C5B 46.4(7)
C4 S3 C4B C5B -59.8(8)
S3 C4B C5B C6 -72.1(11)
C4B C5B C6 N7 58.4(10)
C4B C5B C6 C5 -41.9(8)
C4 C5 C6 N7 -42.0(13)
C4 C5 C6 C5B 52.7(9)
O1 C2 N7 C6 176.8(3)
S3 C2 N7 C6 -5.7(4)
O1 C2 N7 C8 -2.2(4)
S3 C2 N7 C8 175.31(19)
C5B C6 N7 C2 -15.0(6)
C5 C6 N7 C2 17.6(6)
C5B C6 N7 C8 164.0(4)
C5 C6 N7 C8 -163.4(5)
C2 N7 C8 C9 108.1(3)
C6 N7 C8 C9 -71.0(3)
N7 C8 C9 C14 -42.9(4)
N7 C8 C9 C10 139.3(3)
C14 C9 C10 C11 -1.7(4)
C8 C9 C10 C11 176.2(2)
C9 C10 C11 C12 0.4(4)
C10 C11 C12 O15 -179.3(2)
C10 C11 C12 C13 1.4(4)
O15 C12 C13 C14 179.0(2)
C11 C12 C13 C14 -1.8(4)
C10 C9 C14 C13 1.2(4)
C8 C9 C14 C13 -176.6(3)
C12 C13 C14 C9 0.5(4)
C13 C12 O15 C16 -1.6(4)
C11 C12 O15 C16 179.1(2)
